data_7158545
loop_
_publ_author_name
'Lei, ZhenYao'
'Hu, Kui'
'He, Yuanxiang'
'Geng, Shu'
'Zou, Shuai'
'Chen, Lina'
'Li, Pan'
'Ding, ZhiJun'
'Huang, Feng'

_publ_section_title
;
 Visible light-induced N-radicals 5-exo/6-endo cyclization of alkenyl
 amide: facile access to isoindolinones/isoquinolinones
;
_journal_name_full 'Organic &amp; Biomolecular Chemistry'
_journal_paper_doi 10.1039/D2OB00317A
_journal_year 2022
_chemical_formula_moiety 'C12 H15 N O2'
_chemical_formula_sum 'C12 H15 N O2'
_chemical_formula_weight 205.25
_space_group_crystal_system triclinic
_space_group_IT_number 2
_space_group_name_Hall '-P 1'
_space_group_name_H-M_alt 'P -1'
_atom_sites_solution_hydrogens geom
_atom_sites_solution_primary dual
_audit_creation_date 2021-12-28
_audit_creation_method
;
Olex2 1.5
(compiled 2021.12.09 svn.r5202d8cf for OlexSys, GUI svn.r6439)
;
_audit_update_record
;
2021-12-30 deposited with the CCDC.	2022-03-02 downloaded from the CCDC.
;
_cell_angle_alpha 71.738(3)
_cell_angle_beta 69.902(3)
_cell_angle_gamma 72.397(3)
_cell_formula_units_Z 4
_cell_length_a 8.9132(5)
_cell_length_b 11.7925(6)
_cell_length_c 12.0168(6)
_cell_measurement_reflns_used 9474
_cell_measurement_temperature 193.00
_cell_measurement_theta_max 68.419
_cell_measurement_theta_min 4.045
_cell_volume 1099.23(10)
_computing_cell_refinement 'SAINT V8.40B (?, 2016)'
_computing_data_reduction 'SAINT V8.40B (?, 2016)'
_computing_molecular_graphics 'Olex2 1.5 (Dolomanov et al., 2009)'
_computing_publication_material 'Olex2 1.5 (Dolomanov et al., 2009)'
_computing_structure_refinement 'SHELXL 2018/3 (Sheldrick, 2015)'
_computing_structure_solution 'SHELXT 2018/2 (Sheldrick, 2018)'
_diffrn_ambient_temperature 193.00
_diffrn_measured_fraction_theta_full 0.998
_diffrn_measured_fraction_theta_max 0.994
_diffrn_measurement_device_type 'Bruker D8 VENTURE'
_diffrn_measurement_method '\f and \w scans'
_diffrn_radiation_type CuK\a
_diffrn_radiation_wavelength 1.54178
_diffrn_reflns_av_R_equivalents 0.0417
_diffrn_reflns_av_unetI/netI 0.0362
_diffrn_reflns_Laue_measured_fraction_full 0.998
_diffrn_reflns_Laue_measured_fraction_max 0.994
_diffrn_reflns_limit_h_max 10
_diffrn_reflns_limit_h_min -10
_diffrn_reflns_limit_k_max 14
_diffrn_reflns_limit_k_min -14
_diffrn_reflns_limit_l_max 14
_diffrn_reflns_limit_l_min -14
_diffrn_reflns_number 19166
_diffrn_reflns_point_group_measured_fraction_full 0.998
_diffrn_reflns_point_group_measured_fraction_max 0.994
_diffrn_reflns_theta_full 67.679
_diffrn_reflns_theta_max 68.557
_diffrn_reflns_theta_min 4.029
_diffrn_source_current 1.1
_diffrn_source_power 0.05500000000000001
_diffrn_source_voltage 50.0
_diffrn_standards_number 0
_exptl_absorpt_coefficient_mu 0.680
_exptl_absorpt_correction_T_max 0.7531
_exptl_absorpt_correction_T_min 0.6329
_exptl_absorpt_correction_type multi-scan
_exptl_absorpt_process_details
;
SADABS-2016/2 (Bruker,2016/2) was used for absorption correction.
wR2(int) was 0.0996 before and 0.0585 after correction.
The Ratio of minimum to maximum transmission is 0.8404.
The \l/2 correction factor is Not present.
;
_exptl_crystal_density_diffrn 1.240
_exptl_crystal_description block
_exptl_crystal_F_000 440
_exptl_crystal_size_max 0.13
_exptl_crystal_size_mid 0.12
_exptl_crystal_size_min 0.1
_refine_diff_density_max 0.357
_refine_diff_density_min -0.184
_refine_diff_density_rms 0.037
_refine_ls_extinction_method none
_refine_ls_goodness_of_fit_ref 1.068
_refine_ls_hydrogen_treatment constr
_refine_ls_matrix_type full
_refine_ls_number_parameters 277
_refine_ls_number_reflns 4022
_refine_ls_number_restraints 0
_refine_ls_restrained_S_all 1.068
_refine_ls_R_factor_all 0.0447
_refine_ls_R_factor_gt 0.0390
_refine_ls_shift/su_max 0.000
_refine_ls_shift/su_mean 0.000
_refine_ls_structure_factor_coef Fsqd
_refine_ls_weighting_details 'w=1/[\s^2^(Fo^2^)+(0.0539P)^2^+0.1757P] where P=(Fo^2^+2Fc^2^)/3'
_refine_ls_weighting_scheme calc
_refine_ls_wR_factor_gt 0.1046
_refine_ls_wR_factor_ref 0.1093
_reflns_Friedel_coverage 0.000
_reflns_number_gt 3438
_reflns_number_total 4022
_reflns_threshold_expression 'I > 2\s(I)'
_cod_data_source_file d2ob00317a2.cif
_cod_data_source_block cu_20211228_yang1_0m
_cod_database_code 7158545
_shelx_shelxl_version_number 2018/3
_shelx_space_group_comment
;
The symmetry employed for this shelxl refinement is uniquely defined
by the following loop, which should always be used as a source of
symmetry information in preference to the above space-group names.
They are only intended as comments.
;
_shelx_estimated_absorpt_t_max 0.935
_shelx_estimated_absorpt_t_min 0.917
_olex2_refinement_description
;
1. Fixed Uiso
 At 1.2 times of:
  All C(H) groups
 At 1.5 times of:
  All C(H,H,H) groups
2.a Ternary CH refined with riding coordinates:
 C8(H8), C9(H9), C20(H20), C21(H21)
2.b Aromatic/amide H refined with riding coordinates:
 C3(H3), C4(H4), C5(H5), C6(H6), C15(H15), C16(H16), C17(H17), C18(H18)
2.c Idealised Me refined as rotating group:
 C10(H10A,H10B,H10C), C11(H11A,H11B,H11C), C12(H12A,H12B,H12C), C22(H22A,H22B,
 H22C), C23(H23A,H23B,H23C), C24(H24A,H24B,H24C)
;
_olex2_submission_special_instructions 'No special instructions were received'

loop_
_space_group_symop_operation_xyz
'x, y, z'
'-x, -y, -z'

loop_
_atom_site_label
_atom_site_type_symbol
_atom_site_fract_x
_atom_site_fract_y
_atom_site_fract_z
_atom_site_U_iso_or_equiv
_atom_site_adp_type
_atom_site_occupancy
_atom_site_site_symmetry_order
_atom_site_calc_flag
_atom_site_refinement_flags_posn
_atom_site_refinement_flags_adp
_atom_site_refinement_flags_occupancy
_atom_site_disorder_assembly
_atom_site_disorder_group
O1 O 0.50878(11) 0.26596(9) 0.96874(9) 0.0494(3) Uani 1 1 d . . . . .
O2 O 0.66947(15) 0.09717(10) 0.82190(10) 0.0624(3) Uani 1 1 d . . . . .
N1 N 0.67361(13) 0.20888(10) 0.94641(10) 0.0426(3) Uani 1 1 d . . . . .
C1 C 0.74249(18) 0.13519(12) 0.86708(12) 0.0436(3) Uani 1 1 d . . . . .
C2 C 0.91998(17) 0.11165(11) 0.85289(11) 0.0417(3) Uani 1 1 d . . . . .
C3 C 1.0478(2) 0.03444(12) 0.78885(13) 0.0540(4) Uani 1 1 d . . . . .
H3 H 1.027965 -0.010048 0.743644 0.065 Uiso 1 1 calc R U . . .
C4 C 1.2044(2) 0.02413(13) 0.79270(14) 0.0589(4) Uani 1 1 d . . . . .
H4 H 1.293916 -0.028034 0.749523 0.071 Uiso 1 1 calc R U . . .
C5 C 1.23232(18) 0.08926(14) 0.85905(15) 0.0580(4) Uani 1 1 d . . . . .
H5 H 1.340846 0.080696 0.861143 0.070 Uiso 1 1 calc R U . . .
C6 C 1.10448(17) 0.16663(13) 0.92236(13) 0.0489(3) Uani 1 1 d . . . . .
H6 H 1.124451 0.210717 0.967887 0.059 Uiso 1 1 calc R U . . .
C7 C 0.94682(16) 0.17852(11) 0.91802(11) 0.0386(3) Uani 1 1 d . . . . .
C8 C 0.78621(15) 0.25480(12) 0.97671(11) 0.0393(3) Uani 1 1 d . . . . .
H8 H 0.767793 0.232922 1.067063 0.047 Uiso 1 1 calc R U . . .
C9 C 0.76481(17) 0.39439(12) 0.92850(13) 0.0462(3) Uani 1 1 d . . . . .
H9 H 0.647170 0.432059 0.962202 0.055 Uiso 1 1 calc R U . . .
C10 C 0.8661(2) 0.44237(16) 0.97510(18) 0.0664(5) Uani 1 1 d . . . . .
H10A H 0.846693 0.409353 1.063273 0.100 Uiso 1 1 calc R U . . .
H10B H 0.834558 0.531920 0.957687 0.100 Uiso 1 1 calc R U . . .
H10C H 0.982479 0.416811 0.934425 0.100 Uiso 1 1 calc R U . . .
C11 C 0.80362(19) 0.43428(14) 0.79024(14) 0.0547(4) Uani 1 1 d . . . . .
H11A H 0.922083 0.411547 0.754516 0.082 Uiso 1 1 calc R U . . .
H11B H 0.766022 0.523196 0.765651 0.082 Uiso 1 1 calc R U . . .
H11C H 0.747766 0.393793 0.761499 0.082 Uiso 1 1 calc R U . . .
C12 C 0.41739(18) 0.20196(16) 1.08188(14) 0.0564(4) Uani 1 1 d . . . . .
H12A H 0.433479 0.116794 1.079186 0.085 Uiso 1 1 calc R U . . .
H12B H 0.300843 0.241268 1.095319 0.085 Uiso 1 1 calc R U . . .
H12C H 0.455278 0.204017 1.148587 0.085 Uiso 1 1 calc R U . . .
O3 O 0.71543(13) 0.08551(8) 0.47597(9) 0.0511(3) Uani 1 1 d . . . . .
O4 O 0.56643(15) 0.25019(11) 0.29859(11) 0.0634(3) Uani 1 1 d . . . . .
N2 N 0.68694(15) 0.21228(10) 0.45218(10) 0.0454(3) Uani 1 1 d . . . . .
C13 C 0.62624(17) 0.28348(13) 0.35738(12) 0.0450(3) Uani 1 1 d . . . . .
C14 C 0.64619(16) 0.40746(12) 0.34611(11) 0.0408(3) Uani 1 1 d . . . . .
C15 C 0.59392(17) 0.51722(13) 0.27019(12) 0.0469(3) Uani 1 1 d . . . . .
H15 H 0.541862 0.520083 0.212086 0.056 Uiso 1 1 calc R U . . .
C16 C 0.61954(17) 0.62277(13) 0.28119(13) 0.0490(3) Uani 1 1 d . . . . .
H16 H 0.585359 0.699355 0.229866 0.059 Uiso 1 1 calc R U . . .
C17 C 0.69507(17) 0.61709(13) 0.36703(13) 0.0483(3) Uani 1 1 d . . . . .
H17 H 0.710374 0.690452 0.374376 0.058 Uiso 1 1 calc R U . . .
C18 C 0.74862(17) 0.50675(12) 0.44223(12) 0.0445(3) Uani 1 1 d . . . . .
H18 H 0.799618 0.503982 0.500945 0.053 Uiso 1 1 calc R U . . .
C19 C 0.72607(15) 0.40052(11) 0.42980(11) 0.0383(3) Uani 1 1 d . . . . .
C20 C 0.77561(16) 0.26874(12) 0.49496(11) 0.0407(3) Uani 1 1 d . . . . .
H20 H 0.731624 0.259479 0.585148 0.049 Uiso 1 1 calc R U . . .
C21 C 0.96094(17) 0.21308(12) 0.46137(13) 0.0461(3) Uani 1 1 d . . . . .
H21 H 0.976490 0.123669 0.501026 0.055 Uiso 1 1 calc R U . . .
C22 C 1.0517(2) 0.26766(15) 0.51066(15) 0.0575(4) Uani 1 1 d . . . . .
H22A H 0.999112 0.262925 0.597755 0.086 Uiso 1 1 calc R U . . .
H22B H 1.049050 0.353447 0.467037 0.086 Uiso 1 1 calc R U . . .
H22C H 1.165653 0.221856 0.499000 0.086 Uiso 1 1 calc R U . . .
C23 C 1.0339(2) 0.22552(16) 0.32434(14) 0.0585(4) Uani 1 1 d . . . . .
H23A H 0.968779 0.195167 0.293438 0.088 Uiso 1 1 calc R U . . .
H23B H 1.146829 0.177610 0.307974 0.088 Uiso 1 1 calc R U . . .
H23C H 1.033050 0.311785 0.283571 0.088 Uiso 1 1 calc R U . . .
C24 C 0.5947(2) 0.04321(14) 0.58389(13) 0.0538(4) Uani 1 1 d . . . . .
H24A H 0.485132 0.085172 0.574318 0.081 Uiso 1 1 calc R U . . .
H24B H 0.608280 0.060703 0.653952 0.081 Uiso 1 1 calc R U . . .
H24C H 0.607878 -0.045203 0.597275 0.081 Uiso 1 1 calc R U . . .

loop_
_atom_site_aniso_label
_atom_site_aniso_U_11
_atom_site_aniso_U_22
_atom_site_aniso_U_33
_atom_site_aniso_U_23
_atom_site_aniso_U_13
_atom_site_aniso_U_12
O1 0.0419(5) 0.0552(6) 0.0456(5) -0.0006(4) -0.0148(4) -0.0114(4)
O2 0.0816(8) 0.0644(7) 0.0604(7) -0.0167(5) -0.0313(6) -0.0274(6)
N1 0.0371(6) 0.0501(6) 0.0430(6) -0.0139(5) -0.0085(5) -0.0127(5)
C1 0.0591(8) 0.0413(7) 0.0338(6) -0.0035(5) -0.0143(6) -0.0196(6)
C2 0.0529(8) 0.0353(6) 0.0325(6) -0.0041(5) -0.0063(5) -0.0137(5)
C3 0.0724(10) 0.0373(7) 0.0422(7) -0.0090(6) -0.0011(7) -0.0152(7)
C4 0.0581(9) 0.0376(7) 0.0537(9) -0.0035(6) 0.0085(7) -0.0070(6)
C5 0.0432(8) 0.0465(8) 0.0624(9) 0.0040(7) -0.0044(7) -0.0082(6)
C6 0.0454(7) 0.0470(7) 0.0507(8) -0.0063(6) -0.0118(6) -0.0122(6)
C7 0.0432(7) 0.0369(6) 0.0334(6) -0.0044(5) -0.0084(5) -0.0116(5)
C8 0.0425(7) 0.0456(7) 0.0333(6) -0.0112(5) -0.0100(5) -0.0130(5)
C9 0.0447(7) 0.0429(7) 0.0530(8) -0.0175(6) -0.0107(6) -0.0090(6)
C10 0.0745(11) 0.0584(9) 0.0828(12) -0.0318(9) -0.0253(9) -0.0176(8)
C11 0.0557(9) 0.0486(8) 0.0553(9) -0.0024(6) -0.0169(7) -0.0134(7)
C12 0.0435(8) 0.0724(10) 0.0477(8) -0.0052(7) -0.0079(6) -0.0195(7)
O3 0.0600(6) 0.0402(5) 0.0517(6) -0.0149(4) -0.0066(5) -0.0148(4)
O4 0.0770(7) 0.0660(7) 0.0669(7) -0.0233(6) -0.0337(6) -0.0192(6)
N2 0.0587(7) 0.0386(6) 0.0439(6) -0.0082(5) -0.0152(5) -0.0181(5)
C13 0.0468(7) 0.0521(8) 0.0401(7) -0.0150(6) -0.0107(6) -0.0135(6)
C14 0.0408(7) 0.0469(7) 0.0345(6) -0.0109(5) -0.0079(5) -0.0108(5)
C15 0.0452(7) 0.0549(8) 0.0395(7) -0.0076(6) -0.0149(6) -0.0093(6)
C16 0.0470(8) 0.0449(7) 0.0473(8) -0.0020(6) -0.0133(6) -0.0077(6)
C17 0.0525(8) 0.0408(7) 0.0505(8) -0.0094(6) -0.0126(6) -0.0118(6)
C18 0.0517(8) 0.0437(7) 0.0421(7) -0.0099(6) -0.0152(6) -0.0135(6)
C19 0.0406(7) 0.0416(7) 0.0315(6) -0.0083(5) -0.0069(5) -0.0107(5)
C20 0.0503(7) 0.0415(7) 0.0317(6) -0.0070(5) -0.0102(5) -0.0149(6)
C21 0.0504(8) 0.0418(7) 0.0444(7) -0.0075(6) -0.0147(6) -0.0084(6)
C22 0.0570(9) 0.0629(9) 0.0572(9) -0.0114(7) -0.0242(7) -0.0123(7)
C23 0.0554(9) 0.0662(10) 0.0504(9) -0.0222(7) -0.0055(7) -0.0101(7)
C24 0.0704(10) 0.0490(8) 0.0456(8) -0.0060(6) -0.0137(7) -0.0261(7)

loop_
_atom_type_symbol
_atom_type_description
_atom_type_scat_dispersion_real
_atom_type_scat_dispersion_imag
_atom_type_scat_source
C C 0.0181 0.0091 'International Tables Vol C Tables 4.2.6.8 and 6.1.1.4'
H H 0.0000 0.0000 'International Tables Vol C Tables 4.2.6.8 and 6.1.1.4'
N N 0.0311 0.0180 'International Tables Vol C Tables 4.2.6.8 and 6.1.1.4'
O O 0.0492 0.0322 'International Tables Vol C Tables 4.2.6.8 and 6.1.1.4'

loop_
_geom_angle_atom_site_label_1
_geom_angle_atom_site_label_2
_geom_angle_atom_site_label_3
_geom_angle
_geom_angle_site_symmetry_1
_geom_angle_site_symmetry_3
_geom_angle_publ_flag
N1 O1 C12 110.16(10) . . ?
O1 N1 C8 120.10(10) . . ?
C1 N1 O1 120.97(11) . . ?
C1 N1 C8 116.31(11) . . ?
O2 C1 N1 126.15(14) . . ?
O2 C1 C2 129.88(13) . . ?
N1 C1 C2 103.95(11) . . ?
C3 C2 C1 128.76(13) . . ?
C7 C2 C1 109.50(11) . . ?
C7 C2 C3 121.73(14) . . ?
C2 C3 H3 120.9 . . ?
C4 C3 C2 118.17(15) . . ?
C4 C3 H3 120.9 . . ?
C3 C4 H4 119.7 . . ?
C3 C4 C5 120.55(14) . . ?
C5 C4 H4 119.7 . . ?
C4 C5 H5 119.5 . . ?
C6 C5 C4 121.08(15) . . ?
C6 C5 H5 119.5 . . ?
C5 C6 H6 120.6 . . ?
C5 C6 C7 118.77(15) . . ?
C7 C6 H6 120.6 . . ?
C2 C7 C6 119.69(13) . . ?
C2 C7 C8 109.84(11) . . ?
C6 C7 C8 130.47(12) . . ?
N1 C8 C7 99.59(10) . . ?
N1 C8 H8 109.8 . . ?
N1 C8 C9 111.46(11) . . ?
C7 C8 H8 109.8 . . ?
C7 C8 C9 116.02(10) . . ?
C9 C8 H8 109.8 . . ?
C8 C9 H9 107.4 . . ?
C10 C9 C8 110.58(12) . . ?
C10 C9 H9 107.4 . . ?
C10 C9 C11 110.93(13) . . ?
C11 C9 C8 112.96(11) . . ?
C11 C9 H9 107.4 . . ?
C9 C10 H10A 109.5 . . ?
C9 C10 H10B 109.5 . . ?
C9 C10 H10C 109.5 . . ?
H10A C10 H10B 109.5 . . ?
H10A C10 H10C 109.5 . . ?
H10B C10 H10C 109.5 . . ?
C9 C11 H11A 109.5 . . ?
C9 C11 H11B 109.5 . . ?
C9 C11 H11C 109.5 . . ?
H11A C11 H11B 109.5 . . ?
H11A C11 H11C 109.5 . . ?
H11B C11 H11C 109.5 . . ?
O1 C12 H12A 109.5 . . ?
O1 C12 H12B 109.5 . . ?
O1 C12 H12C 109.5 . . ?
H12A C12 H12B 109.5 . . ?
H12A C12 H12C 109.5 . . ?
H12B C12 H12C 109.5 . . ?
N2 O3 C24 108.96(10) . . ?
O3 N2 C20 119.82(11) . . ?
C13 N2 O3 120.30(11) . . ?
C13 N2 C20 115.93(11) . . ?
O4 C13 N2 126.43(13) . . ?
O4 C13 C14 129.50(13) . . ?
N2 C13 C14 104.05(11) . . ?
C15 C14 C13 128.92(12) . . ?
C15 C14 C19 121.99(12) . . ?
C19 C14 C13 109.06(11) . . ?
C14 C15 H15 120.9 . . ?
C14 C15 C16 118.17(13) . . ?
C16 C15 H15 120.9 . . ?
C15 C16 H16 119.9 . . ?
C15 C16 C17 120.20(13) . . ?
C17 C16 H16 119.9 . . ?
C16 C17 H17 119.3 . . ?
C18 C17 C16 121.47(13) . . ?
C18 C17 H17 119.3 . . ?
C17 C18 H18 120.8 . . ?
C17 C18 C19 118.48(13) . . ?
C19 C18 H18 120.8 . . ?
C14 C19 C20 110.00(11) . . ?
C18 C19 C14 119.63(12) . . ?
C18 C19 C20 130.37(12) . . ?
N2 C20 C19 99.42(10) . . ?
N2 C20 H20 110.1 . . ?
N2 C20 C21 111.56(11) . . ?
C19 C20 H20 110.1 . . ?
C19 C20 C21 115.11(10) . . ?
C21 C20 H20 110.1 . . ?
C20 C21 H21 107.4 . . ?
C22 C21 C20 111.50(12) . . ?
C22 C21 H21 107.4 . . ?
C22 C21 C23 110.80(12) . . ?
C23 C21 C20 112.05(12) . . ?
C23 C21 H21 107.4 . . ?
C21 C22 H22A 109.5 . . ?
C21 C22 H22B 109.5 . . ?
C21 C22 H22C 109.5 . . ?
H22A C22 H22B 109.5 . . ?
H22A C22 H22C 109.5 . . ?
H22B C22 H22C 109.5 . . ?
C21 C23 H23A 109.5 . . ?
C21 C23 H23B 109.5 . . ?
C21 C23 H23C 109.5 . . ?
H23A C23 H23B 109.5 . . ?
H23A C23 H23C 109.5 . . ?
H23B C23 H23C 109.5 . . ?
O3 C24 H24A 109.5 . . ?
O3 C24 H24B 109.5 . . ?
O3 C24 H24C 109.5 . . ?
H24A C24 H24B 109.5 . . ?
H24A C24 H24C 109.5 . . ?
H24B C24 H24C 109.5 . . ?

loop_
_geom_bond_atom_site_label_1
_geom_bond_atom_site_label_2
_geom_bond_distance
_geom_bond_site_symmetry_2
_geom_bond_publ_flag
O1 N1 1.3885(14) . ?
O1 C12 1.4315(17) . ?
O2 C1 1.2212(17) . ?
N1 C1 1.3546(18) . ?
N1 C8 1.4616(16) . ?
C1 C2 1.479(2) . ?
C2 C3 1.389(2) . ?
C2 C7 1.3860(18) . ?
C3 H3 0.9500 . ?
C3 C4 1.380(2) . ?
C4 H4 0.9500 . ?
C4 C5 1.387(3) . ?
C5 H5 0.9500 . ?
C5 C6 1.386(2) . ?
C6 H6 0.9500 . ?
C6 C7 1.3870(19) . ?
C7 C8 1.5102(18) . ?
C8 H8 1.0000 . ?
C8 C9 1.5395(18) . ?
C9 H9 1.0000 . ?
C9 C10 1.518(2) . ?
C9 C11 1.521(2) . ?
C10 H10A 0.9800 . ?
C10 H10B 0.9800 . ?
C10 H10C 0.9800 . ?
C11 H11A 0.9800 . ?
C11 H11B 0.9800 . ?
C11 H11C 0.9800 . ?
C12 H12A 0.9800 . ?
C12 H12B 0.9800 . ?
C12 H12C 0.9800 . ?
O3 N2 1.3905(14) . ?
O3 C24 1.4316(17) . ?
O4 C13 1.2234(17) . ?
N2 C13 1.3582(18) . ?
N2 C20 1.4642(16) . ?
C13 C14 1.4846(19) . ?
C14 C15 1.3827(19) . ?
C14 C19 1.3893(18) . ?
C15 H15 0.9500 . ?
C15 C16 1.384(2) . ?
C16 H16 0.9500 . ?
C16 C17 1.389(2) . ?
C17 H17 0.9500 . ?
C17 C18 1.386(2) . ?
C18 H18 0.9500 . ?
C18 C19 1.3865(18) . ?
C19 C20 1.5109(18) . ?
C20 H20 1.0000 . ?
C20 C21 1.5409(19) . ?
C21 H21 1.0000 . ?
C21 C22 1.518(2) . ?
C21 C23 1.525(2) . ?
C22 H22A 0.9800 . ?
C22 H22B 0.9800 . ?
C22 H22C 0.9800 . ?
C23 H23A 0.9800 . ?
C23 H23B 0.9800 . ?
C23 H23C 0.9800 . ?
C24 H24A 0.9800 . ?
C24 H24B 0.9800 . ?
C24 H24C 0.9800 . ?

loop_
_geom_torsion_atom_site_label_1
_geom_torsion_atom_site_label_2
_geom_torsion_atom_site_label_3
_geom_torsion_atom_site_label_4
_geom_torsion
_geom_torsion_site_symmetry_1
_geom_torsion_site_symmetry_2
_geom_torsion_site_symmetry_3
_geom_torsion_site_symmetry_4
_geom_torsion_publ_flag
O1 N1 C1 O2 -11.1(2) . . . . ?
O1 N1 C1 C2 170.25(10) . . . . ?
O1 N1 C8 C7 -171.25(10) . . . . ?
O1 N1 C8 C9 -48.26(15) . . . . ?
O2 C1 C2 C3 -3.8(2) . . . . ?
O2 C1 C2 C7 177.63(13) . . . . ?
N1 C1 C2 C3 174.82(13) . . . . ?
N1 C1 C2 C7 -3.77(14) . . . . ?
N1 C8 C9 C10 172.47(12) . . . . ?
N1 C8 C9 C11 -62.54(15) . . . . ?
C1 N1 C8 C7 -9.44(14) . . . . ?
C1 N1 C8 C9 113.55(13) . . . . ?
C1 C2 C3 C4 -177.57(12) . . . . ?
C1 C2 C7 C6 177.18(11) . . . . ?
C1 C2 C7 C8 -1.91(14) . . . . ?
C2 C3 C4 C5 0.1(2) . . . . ?
C2 C7 C8 N1 6.29(13) . . . . ?
C2 C7 C8 C9 -113.41(12) . . . . ?
C3 C2 C7 C6 -1.52(19) . . . . ?
C3 C2 C7 C8 179.38(11) . . . . ?
C3 C4 C5 C6 -0.4(2) . . . . ?
C4 C5 C6 C7 -0.3(2) . . . . ?
C5 C6 C7 C2 1.18(19) . . . . ?
C5 C6 C7 C8 -179.93(13) . . . . ?
C6 C7 C8 N1 -172.68(13) . . . . ?
C6 C7 C8 C9 67.62(18) . . . . ?
C7 C2 C3 C4 0.87(19) . . . . ?
C7 C8 C9 C10 -74.51(15) . . . . ?
C7 C8 C9 C11 50.49(16) . . . . ?
C8 N1 C1 O2 -172.72(12) . . . . ?
C8 N1 C1 C2 8.61(14) . . . . ?
C12 O1 N1 C1 101.60(14) . . . . ?
C12 O1 N1 C8 -97.45(14) . . . . ?
O3 N2 C13 O4 12.9(2) . . . . ?
O3 N2 C13 C14 -168.51(10) . . . . ?
O3 N2 C20 C19 170.76(10) . . . . ?
O3 N2 C20 C21 48.88(15) . . . . ?
O4 C13 C14 C15 3.8(2) . . . . ?
O4 C13 C14 C19 -177.94(14) . . . . ?
N2 C13 C14 C15 -174.73(13) . . . . ?
N2 C13 C14 C19 3.53(14) . . . . ?
N2 C20 C21 C22 -177.46(11) . . . . ?
N2 C20 C21 C23 57.70(15) . . . . ?
C13 N2 C20 C19 13.03(14) . . . . ?
C13 N2 C20 C21 -108.85(13) . . . . ?
C13 C14 C15 C16 176.51(13) . . . . ?
C13 C14 C19 C18 -175.56(11) . . . . ?
C13 C14 C19 C20 4.42(14) . . . . ?
C14 C15 C16 C17 -0.3(2) . . . . ?
C14 C19 C20 N2 -9.82(13) . . . . ?
C14 C19 C20 C21 109.46(13) . . . . ?
C15 C14 C19 C18 2.85(19) . . . . ?
C15 C14 C19 C20 -177.17(12) . . . . ?
C15 C16 C17 C18 0.9(2) . . . . ?
C16 C17 C18 C19 0.3(2) . . . . ?
C17 C18 C19 C14 -2.18(19) . . . . ?
C17 C18 C19 C20 177.84(13) . . . . ?
C18 C19 C20 N2 170.16(13) . . . . ?
C18 C19 C20 C21 -70.56(18) . . . . ?
C19 C14 C15 C16 -1.6(2) . . . . ?
C19 C20 C21 C22 70.24(15) . . . . ?
C19 C20 C21 C23 -54.60(16) . . . . ?
C20 N2 C13 O4 170.52(14) . . . . ?
C20 N2 C13 C14 -10.89(15) . . . . ?
C24 O3 N2 C13 -107.87(14) . . . . ?
C24 O3 N2 C20 95.38(14) . . . . ?
